data_4075513
loop_
_publ_author_name
'Hsueh, Mao-Lin'
'Ko, Bao-Tsan'
'Athar, Taimur'
'Lin, Chu-Chieh'
'Wu, Tzong-Ming'
'Hsu, Sung-Fu'

_publ_section_title
;
 Synthesis, Structure, and Catalytic Studies of Mixed
 Lithium&#x2212;Magnesium and Sodium&#x2212;Magnesium Complexes:&#x00A0;
 Highly Isospecific Initiators for Polymerization of Methyl Methacrylate
;
_journal_issue 17
_journal_name_full Organometallics
_journal_page_first 4144
_journal_paper_doi 10.1021/om0603363
_journal_volume 25
_journal_year 2006
_chemical_formula_sum 'C90 H134 Li2 Mg2 O8'
_chemical_formula_weight 1406.47
_chemical_name_systematic
; 
 ? 
;
_space_group_IT_number 14
_symmetry_cell_setting monoclinic
_symmetry_space_group_name_Hall '-P 2yn'
_symmetry_space_group_name_H-M 'P 1 21/n 1'
_atom_sites_solution_hydrogens geom
_atom_sites_solution_primary direct
_atom_sites_solution_secondary difmap
_audit_creation_method SHELXL-97
_cell_angle_alpha 90.00
_cell_angle_beta 109.371(2)
_cell_angle_gamma 90.00
_cell_formula_units_Z 4
_cell_length_a 23.051(2)
_cell_length_b 17.2273(16)
_cell_length_c 24.441(2)
_cell_measurement_reflns_used 4317
_cell_measurement_temperature 293(2)
_cell_measurement_theta_max 19.875
_cell_measurement_theta_min 2.411
_cell_volume 9156.2(14)
_computing_cell_refinement 'Bruker SAINT (Siemens, 1996)'
_computing_data_collection 'Bruker SMART (Siemens 1996)'
_computing_data_reduction 'Bruker SAINT'
_computing_molecular_graphics 'Bruker SHELXTL'
_computing_publication_material 'Bruker SHELXTL'
_computing_structure_refinement 'SHELXL-97 (Sheldrick, 1997)'
_computing_structure_solution 'SHELXS-97 (Sheldrick, 1990)'
_diffrn_ambient_temperature 293(2)
_diffrn_measured_fraction_theta_full 0.995
_diffrn_measured_fraction_theta_max 0.995
_diffrn_measurement_device_type 'CCD area detector'
_diffrn_measurement_method 'phi and omega scans'
_diffrn_radiation_monochromator graphite
_diffrn_radiation_source 'fine-focus sealed tube'
_diffrn_radiation_type MoK\a
_diffrn_radiation_wavelength 0.71073
_diffrn_reflns_av_R_equivalents 0.1033
_diffrn_reflns_av_sigmaI/netI 0.1541
_diffrn_reflns_limit_h_max 27
_diffrn_reflns_limit_h_min -28
_diffrn_reflns_limit_k_max 21
_diffrn_reflns_limit_k_min -14
_diffrn_reflns_limit_l_max 30
_diffrn_reflns_limit_l_min -30
_diffrn_reflns_number 51394
_diffrn_reflns_theta_full 26.06
_diffrn_reflns_theta_max 26.06
_diffrn_reflns_theta_min 1.90
_exptl_absorpt_coefficient_mu 0.075
_exptl_crystal_colour colorless
_exptl_crystal_density_diffrn 1.020
_exptl_crystal_density_method 'not measured'
_exptl_crystal_description parallelpied
_exptl_crystal_F_000 3072
_exptl_crystal_size_max 0.56
_exptl_crystal_size_mid 0.49
_exptl_crystal_size_min 0.33
_refine_diff_density_max 0.361
_refine_diff_density_min -0.231
_refine_diff_density_rms 0.038
_refine_ls_extinction_method SHELXL
_refine_ls_goodness_of_fit_ref 0.964
_refine_ls_hydrogen_treatment constr
_refine_ls_matrix_type full
_refine_ls_number_parameters 946
_refine_ls_number_reflns 18028
_refine_ls_number_restraints 0
_refine_ls_restrained_S_all 0.964
_refine_ls_R_factor_all 0.2124
_refine_ls_R_factor_gt 0.0631
_refine_ls_shift/su_max 0.001
_refine_ls_shift/su_mean 0.000
_refine_ls_structure_factor_coef Fsqd
_refine_ls_weighting_details 'calc w=1/[\s^2^(Fo^2^)+(0.0500P)^2^+0.0000P] where P=(Fo^2^+2Fc^2^)/3'
_refine_ls_weighting_scheme calc
_refine_ls_wR_factor_gt 0.1327
_refine_ls_wR_factor_ref 0.1664
_reflns_number_gt 5756
_reflns_number_total 18028
_reflns_threshold_expression >2sigma(I)
_cod_data_source_file om0603363si20060602_051038.cif
_cod_data_source_block salm04m
_cod_depositor_comments
;
The following automatic conversions were performed:

'_symmetry_cell_setting' value 'Monoclinic' changed to 'monoclinic'
according to /home/saulius/struct/CIF-dictionaries/cif_core.dic
dictionary named 'cif_core.dic' version 2.4.1 from 2010-06-29.

Automatic conversion script
Id: cif_fix_values 1715 2011-07-08 13:25:40Z adriana 
;
_cod_original_cell_volume 9156.6(15)
_cod_original_sg_symbol_H-M P2(1)/n
_cod_database_code 4075513

loop_
_symmetry_equiv_pos_as_xyz
'x, y, z'
'-x+1/2, y+1/2, -z+1/2'
'-x, -y, -z'
'x-1/2, -y-1/2, z-1/2'

loop_
_atom_site_label
_atom_site_type_symbol
_atom_site_fract_x
_atom_site_fract_y
_atom_site_fract_z
_atom_site_U_iso_or_equiv
_atom_site_adp_type
_atom_site_occupancy
_atom_site_symmetry_multiplicity
_atom_site_calc_flag
_atom_site_refinement_flags
Mg1 Mg 1.04771(5) -0.08081(7) 0.30535(5) 0.0547(3) Uani 1 1 d .
Mg2 Mg 0.94652(5) 0.03019(7) 0.25116(5) 0.0523(3) Uani 1 1 d .
Li1 Li 1.1620(3) -0.1338(4) 0.3238(3) 0.0737(19) Uani 1 1 d .
Li2 Li 0.8380(3) 0.1059(4) 0.2303(3) 0.081(2) Uani 1 1 d .
O1 O 1.08026(9) -0.16500(13) 0.27262(9) 0.0545(6) Uani 1 1 d .
O2 O 1.03222(9) 0.01210(12) 0.25469(8) 0.0475(6) Uani 1 1 d .
O3 O 0.92253(10) 0.13201(13) 0.26860(9) 0.0578(6) Uani 1 1 d .
O4 O 0.86656(9) 0.01442(13) 0.19201(9) 0.0585(7) Uani 1 1 d .
O5 O 1.12345(10) -0.08092(14) 0.36885(10) 0.0663(7) Uani 1 1 d .
O6 O 0.96611(10) -0.05619(13) 0.30757(9) 0.0599(7) Uani 1 1 d .
O7 O 1.23193(14) -0.11097(18) 0.30017(16) 0.1012(10) Uani 1 1 d .
O8 O 0.76569(14) 0.1533(2) 0.23579(19) 0.1240(12) Uani 1 1 d .
C1 C 1.07062(15) -0.2093(2) 0.22491(16) 0.0525(9) Uani 1 1 d .
C2 C 1.09498(15) -0.2856(2) 0.22863(17) 0.0575(10) Uani 1 1 d .
C3 C 1.08967(16) -0.3243(2) 0.17695(19) 0.0703(11) Uani 1 1 d .
H3A H 1.1074 -0.3732 0.1794 0.084 Uiso 1 1 calc R
C4 C 1.05936(18) -0.2941(2) 0.12206(18) 0.0674(11) Uani 1 1 d .
C5 C 1.03155(16) -0.2223(2) 0.12043(15) 0.0614(10) Uani 1 1 d .
H5A H 1.0090 -0.2016 0.0845 0.074 Uiso 1 1 calc R
C6 C 1.03591(15) -0.1802(2) 0.16975(15) 0.0501(9) Uani 1 1 d .
C7 C 1.00411(14) -0.10233(19) 0.16563(13) 0.0492(9) Uani 1 1 d .
H7A H 0.9908 -0.0984 0.1997 0.059 Uiso 1 1 calc R
C8 C 1.04756(14) -0.0340(2) 0.16903(14) 0.0466(9) Uani 1 1 d .
C9 C 1.07286(15) -0.0265(2) 0.12500(14) 0.0545(9) Uani 1 1 d .
H9A H 1.0634 -0.0634 0.0956 0.065 Uiso 1 1 calc R
C10 C 1.11158(15) 0.0341(2) 0.12358(14) 0.0551(10) Uani 1 1 d .
C11 C 1.12679(15) 0.0844(2) 0.17067(15) 0.0594(10) Uani 1 1 d .
H11A H 1.1539 0.1247 0.1713 0.071 Uiso 1 1 calc R
C12 C 1.10452(15) 0.0791(2) 0.21686(14) 0.0513(9) Uani 1 1 d .
C13 C 1.06149(14) 0.0202(2) 0.21432(14) 0.0456(9) Uani 1 1 d .
C14 C 1.12191(17) -0.3285(2) 0.28722(17) 0.0680(11) Uani 1 1 d .
C15 C 1.14559(18) -0.4099(2) 0.27933(19) 0.0989(15) Uani 1 1 d .
H15A H 1.1131 -0.4389 0.2523 0.148 Uiso 1 1 calc R
H15B H 1.1591 -0.4363 0.3160 0.148 Uiso 1 1 calc R
H15C H 1.1794 -0.4051 0.2648 0.148 Uiso 1 1 calc R
C16 C 1.07124(17) -0.3390(2) 0.31393(17) 0.0935(14) Uani 1 1 d .
H16A H 1.0372 -0.3659 0.2871 0.140 Uiso 1 1 calc R
H16B H 1.0579 -0.2890 0.3225 0.140 Uiso 1 1 calc R
H16C H 1.0868 -0.3686 0.3491 0.140 Uiso 1 1 calc R
C17 C 1.17595(18) -0.2856(2) 0.33088(18) 0.0982(15) Uani 1 1 d .
H17A H 1.1631 -0.2344 0.3374 0.147 Uiso 1 1 calc R
H17B H 1.2093 -0.2818 0.3157 0.147 Uiso 1 1 calc R
H17C H 1.1893 -0.3137 0.3668 0.147 Uiso 1 1 calc R
C18 C 1.0591(3) -0.3358(3) 0.0671(2) 0.0990(15) Uani 1 1 d .
C19 C 1.0710(6) -0.4171(4) 0.0740(3) 0.316(7) Uani 1 1 d .
H19A H 1.0699 -0.4391 0.0376 0.473 Uiso 1 1 calc R
H19B H 1.0403 -0.4415 0.0868 0.473 Uiso 1 1 calc R
H19C H 1.1109 -0.4254 0.1023 0.473 Uiso 1 1 calc R
C20 C 1.1050(4) -0.3033(5) 0.0464(3) 0.307(7) Uani 1 1 d .
H20A H 1.1046 -0.3299 0.0118 0.461 Uiso 1 1 calc R
H20B H 1.1447 -0.3091 0.0756 0.461 Uiso 1 1 calc R
H20C H 1.0966 -0.2492 0.0381 0.461 Uiso 1 1 calc R
C21 C 1.0013(4) -0.3297(7) 0.0215(3) 0.366(9) Uani 1 1 d .
H21A H 1.0033 -0.3573 -0.0120 0.549 Uiso 1 1 calc R
H21B H 0.9923 -0.2760 0.0117 0.549 Uiso 1 1 calc R
H21C H 0.9696 -0.3516 0.0340 0.549 Uiso 1 1 calc R
C22 C 0.94608(14) -0.0933(2) 0.11220(13) 0.0631(11) Uani 1 1 d .
H22A H 0.9187 -0.1359 0.1106 0.095 Uiso 1 1 calc R
H22B H 0.9574 -0.0932 0.0777 0.095 Uiso 1 1 calc R
H22C H 0.9260 -0.0454 0.1148 0.095 Uiso 1 1 calc R
C23 C 1.13696(18) 0.0466(3) 0.07365(16) 0.0722(12) Uani 1 1 d .
C24 C 1.20719(18) 0.0455(3) 0.09654(19) 0.135(2) Uani 1 1 d .
H24A H 1.2212 -0.0043 0.1133 0.203 Uiso 1 1 calc R
H24B H 1.2219 0.0851 0.1255 0.203 Uiso 1 1 calc R
H24C H 1.2226 0.0551 0.0652 0.203 Uiso 1 1 calc R
C25 C 1.11541(17) -0.0153(2) 0.02672(15) 0.0835(13) Uani 1 1 d .
H25A H 1.1297 -0.0653 0.0431 0.125 Uiso 1 1 calc R
H25B H 1.1317 -0.0043 -0.0039 0.125 Uiso 1 1 calc R
H25C H 1.0713 -0.0154 0.0114 0.125 Uiso 1 1 calc R
C26 C 1.1143(2) 0.1258(3) 0.04630(17) 0.1222(19) Uani 1 1 d .
H26A H 1.1277 0.1655 0.0753 0.183 Uiso 1 1 calc R
H26B H 1.0702 0.1256 0.0307 0.183 Uiso 1 1 calc R
H26C H 1.1308 0.1358 0.0157 0.183 Uiso 1 1 calc R
C27 C 1.12937(16) 0.1382(2) 0.26632(15) 0.0580(10) Uani 1 1 d .
C28 C 1.1969(2) 0.1457(4) 0.2828(2) 0.207(4) Uani 1 1 d .
H28A H 1.2115 0.1829 0.3135 0.311 Uiso 1 1 calc R
H28B H 1.2074 0.1628 0.2498 0.311 Uiso 1 1 calc R
H28C H 1.2158 0.0963 0.2956 0.311 Uiso 1 1 calc R
C29 C 1.1009(3) 0.2150(3) 0.2501(2) 0.189(3) Uani 1 1 d .
H29A H 1.1175 0.2505 0.2818 0.283 Uiso 1 1 calc R
H29B H 1.0573 0.2108 0.2414 0.283 Uiso 1 1 calc R
H29C H 1.1095 0.2338 0.2166 0.283 Uiso 1 1 calc R
C30 C 1.1184(3) 0.1166(4) 0.3216(2) 0.232(4) Uani 1 1 d .
H30A H 1.1364 0.1551 0.3506 0.349 Uiso 1 1 calc R
H30B H 1.1368 0.0670 0.3347 0.349 Uiso 1 1 calc R
H30C H 1.0750 0.1137 0.3148 0.349 Uiso 1 1 calc R
C31 C 0.93052(15) 0.2037(2) 0.24949(15) 0.0534(9) Uani 1 1 d .
C32 C 0.93983(15) 0.2697(2) 0.28616(15) 0.0578(10) Uani 1 1 d .
C33 C 0.94261(17) 0.3414(2) 0.26238(19) 0.0799(13) Uani 1 1 d .
H33A H 0.9485 0.3847 0.2864 0.096 Uiso 1 1 calc R
C34 C 0.93704(19) 0.3532(2) 0.20422(19) 0.0818(13) Uani 1 1 d .
C35 C 0.93038(16) 0.2881(2) 0.17067(16) 0.0700(11) Uani 1 1 d .
H35A H 0.9275 0.2939 0.1320 0.084 Uiso 1 1 calc R
C36 C 0.92767(14) 0.2142(2) 0.19132(15) 0.0513(9) Uani 1 1 d .
C37 C 0.92294(14) 0.1442(2) 0.15152(13) 0.0482(9) Uani 1 1 d .
H37A H 0.9446 0.1017 0.1766 0.058 Uiso 1 1 calc R
C38 C 0.85659(15) 0.1166(2) 0.12283(14) 0.0469(9) Uani 1 1 d .
C39 C 0.81906(16) 0.1578(2) 0.07576(15) 0.0595(10) Uani 1 1 d .
H39A H 0.8347 0.2024 0.0643 0.071 Uiso 1 1 calc R
C40 C 0.75903(17) 0.1356(2) 0.04488(16) 0.0620(10) Uani 1 1 d .
C41 C 0.73914(16) 0.0674(2) 0.06277(16) 0.0658(11) Uani 1 1 d .
H41A H 0.6999 0.0499 0.0417 0.079 Uiso 1 1 calc R
C42 C 0.77316(16) 0.0234(2) 0.10958(16) 0.0578(10) Uani 1 1 d .
C43 C 0.83354(16) 0.0495(2) 0.14199(15) 0.0517(9) Uani 1 1 d .
C44 C 0.9488(2) 0.2618(2) 0.35096(17) 0.0757(12) Uani 1 1 d .
C45 C 0.8903(2) 0.2308(3) 0.35976(18) 0.1122(16) Uani 1 1 d .
H45A H 0.8800 0.1812 0.3412 0.168 Uiso 1 1 calc R
H45B H 0.8571 0.2665 0.3432 0.168 Uiso 1 1 calc R
H45C H 0.8970 0.2254 0.4005 0.168 Uiso 1 1 calc R
C46 C 1.0028(2) 0.2078(3) 0.38044(16) 0.1245(19) Uani 1 1 d .
H46A H 0.9952 0.1577 0.3622 0.187 Uiso 1 1 calc R
H46B H 1.0073 0.2026 0.4207 0.187 Uiso 1 1 calc R
H46C H 1.0399 0.2291 0.3769 0.187 Uiso 1 1 calc R
C47 C 0.9631(2) 0.3403(3) 0.38303(17) 0.1172(17) Uani 1 1 d .
H47A H 0.9680 0.3327 0.4232 0.176 Uiso 1 1 calc R
H47B H 0.9299 0.3758 0.3661 0.176 Uiso 1 1 calc R
H47C H 1.0004 0.3613 0.3797 0.176 Uiso 1 1 calc R
C48 C 0.9404(5) 0.4339(3) 0.1799(3) 0.170(4) Uani 1 1 d .
C49 C 0.9278(4) 0.4396(3) 0.1199(3) 0.225(4) Uani 1 1 d .
H49A H 0.9329 0.4924 0.1099 0.338 Uiso 1 1 calc R
H49B H 0.8863 0.4234 0.1000 0.338 Uiso 1 1 calc R
H49C H 0.9556 0.4069 0.1086 0.338 Uiso 1 1 calc R
C50 C 0.9208(7) 0.4939(4) 0.2124(5) 0.341(8) Uani 1 1 d .
H50A H 0.8892 0.4735 0.2259 0.512 Uiso 1 1 calc R
H50B H 0.9051 0.5378 0.1877 0.512 Uiso 1 1 calc R
H50C H 0.9553 0.5098 0.2451 0.512 Uiso 1 1 calc R
C51 C 1.0067(5) 0.4614(8) 0.1984(6) 0.389(14) Uani 0.80 1 d P
H51A H 1.0087 0.5104 0.1804 0.584 Uiso 0.80 1 calc PR
H51B H 1.0311 0.4240 0.1867 0.584 Uiso 0.80 1 calc PR
H51C H 1.0223 0.4672 0.2398 0.584 Uiso 0.80 1 calc PR
C51' C 0.8543(7) 0.4499(9) 0.1475(8) 0.061(5) Uani 0.20 1 d P
H51D H 0.8372 0.4555 0.1781 0.091 Uiso 0.20 1 calc PR
H51E H 0.8357 0.4061 0.1238 0.091 Uiso 0.20 1 calc PR
H51F H 0.8464 0.4960 0.1241 0.091 Uiso 0.20 1 calc PR
C52 C 0.95530(15) 0.1559(2) 0.10645(14) 0.0681(11) Uani 1 1 d .
H52A H 0.9968 0.1726 0.1256 0.102 Uiso 1 1 calc R
H52B H 0.9338 0.1946 0.0789 0.102 Uiso 1 1 calc R
H52C H 0.9555 0.1078 0.0867 0.102 Uiso 1 1 calc R
C53 C 0.7166(2) 0.1841(3) -0.0050(2) 0.0850(14) Uani 1 1 d .
C54 C 0.7505(3) 0.2217(8) -0.0386(4) 0.272(6) Uani 1 1 d .
H54A H 0.7225 0.2512 -0.0696 0.408 Uiso 1 1 calc R
H54B H 0.7702 0.1829 -0.0546 0.408 Uiso 1 1 calc R
H54C H 0.7810 0.2558 -0.0139 0.408 Uiso 1 1 calc R
C55 C 0.6892(8) 0.1308(7) -0.0596(4) 0.164(6) Uani 0.60 1 d P
H55A H 0.6639 0.1613 -0.0914 0.246 Uiso 0.60 1 calc PR
H55B H 0.6648 0.0905 -0.0508 0.246 Uiso 0.60 1 calc PR
H55C H 0.7221 0.1078 -0.0699 0.246 Uiso 0.60 1 calc PR
C55' C 0.6534(6) 0.1511(11) -0.0297(9) 0.114(6) Uani 0.40 1 d P
H55D H 0.6290 0.1676 -0.0068 0.171 Uiso 0.40 1 calc PR
H55E H 0.6557 0.0954 -0.0294 0.171 Uiso 0.40 1 calc PR
H55F H 0.6348 0.1689 -0.0689 0.171 Uiso 0.40 1 calc PR
C56 C 0.6709(8) 0.2246(12) 0.0145(6) 0.199(9) Uani 0.60 1 d P
H56A H 0.6486 0.2610 -0.0147 0.299 Uiso 0.60 1 calc PR
H56B H 0.6913 0.2518 0.0499 0.299 Uiso 0.60 1 calc PR
H56C H 0.6427 0.1875 0.0209 0.299 Uiso 0.60 1 calc PR
C56' C 0.7170(12) 0.2674(8) 0.0141(9) 0.152(10) Uani 0.40 1 d P
H56D H 0.7410 0.2717 0.0544 0.228 Uiso 0.40 1 calc PR
H56E H 0.6756 0.2840 0.0083 0.228 Uiso 0.40 1 calc PR
H56F H 0.7347 0.2996 -0.0083 0.228 Uiso 0.40 1 calc PR
C57 C 0.74669(17) -0.0518(2) 0.12471(18) 0.0705(12) Uani 1 1 d .
C58 C 0.68444(16) -0.0737(2) 0.07984(19) 0.1055(16) Uani 1 1 d .
H58A H 0.6551 -0.0334 0.0780 0.158 Uiso 1 1 calc R
H58B H 0.6703 -0.1216 0.0910 0.158 Uiso 1 1 calc R
H58C H 0.6891 -0.0797 0.0425 0.158 Uiso 1 1 calc R
C59 C 0.79079(17) -0.1194(2) 0.12602(19) 0.0930(14) Uani 1 1 d .
H59A H 0.8304 -0.1087 0.1541 0.139 Uiso 1 1 calc R
H59B H 0.7948 -0.1253 0.0884 0.139 Uiso 1 1 calc R
H59C H 0.7747 -0.1665 0.1364 0.139 Uiso 1 1 calc R
C60 C 0.7380(2) -0.0451(3) 0.1838(2) 0.1152(17) Uani 1 1 d .
H60A H 0.7765 -0.0317 0.2126 0.173 Uiso 1 1 calc R
H60B H 0.7239 -0.0938 0.1937 0.173 Uiso 1 1 calc R
H60C H 0.7082 -0.0055 0.1823 0.173 Uiso 1 1 calc R
C61 C 1.1025(2) -0.0079(3) 0.44096(19) 0.1184(19) Uani 1 1 d .
H61A H 1.0667 0.0118 0.4141 0.142 Uiso 1 1 calc R
H61B H 1.1137 0.0071 0.4797 0.142 Uiso 1 1 calc R
C62 C 1.13717(19) -0.0570(2) 0.42411(17) 0.0713(12) Uani 1 1 d .
C63 C 1.1937(2) -0.0918(3) 0.46541(16) 0.0701(12) Uani 1 1 d .
C64 C 1.1925(2) -0.1679(3) 0.48428(17) 0.0760(12) Uani 1 1 d .
C65 C 1.2462(2) -0.1994(3) 0.52150(19) 0.0934(14) Uani 1 1 d .
H65A H 1.2453 -0.2500 0.5346 0.112 Uiso 1 1 calc R
C66 C 1.3007(2) -0.1597(3) 0.53996(19) 0.0906(14) Uani 1 1 d .
C67 C 1.3016(2) -0.0847(3) 0.52063(19) 0.1014(16) Uani 1 1 d .
H67A H 1.3382 -0.0568 0.5324 0.122 Uiso 1 1 calc R
C68 C 1.2482(2) -0.0501(3) 0.48344(18) 0.0898(14) Uani 1 1 d .
C69 C 1.2516(2) 0.0336(3) 0.4651(2) 0.150(2) Uani 1 1 d .
H69A H 1.2116 0.0502 0.4408 0.225 Uiso 1 1 calc R
H69B H 1.2799 0.0373 0.4440 0.225 Uiso 1 1 calc R
H69C H 1.2653 0.0660 0.4989 0.225 Uiso 1 1 calc R
C70 C 1.3599(2) -0.1963(3) 0.5809(2) 0.141(2) Uani 1 1 d .
H70A H 1.3931 -0.1599 0.5882 0.212 Uiso 1 1 calc R
H70B H 1.3695 -0.2422 0.5633 0.212 Uiso 1 1 calc R
H70C H 1.3541 -0.2098 0.6169 0.212 Uiso 1 1 calc R
C71 C 1.1341(2) -0.2146(3) 0.46823(19) 0.1146(17) Uani 1 1 d .
H71A H 1.1426 -0.2649 0.4860 0.172 Uiso 1 1 calc R
H71B H 1.1178 -0.2204 0.4269 0.172 Uiso 1 1 calc R
H71C H 1.1046 -0.1883 0.4816 0.172 Uiso 1 1 calc R
C72 C 0.8825(2) -0.0413(3) 0.3407(2) 0.134(2) Uani 1 1 d .
H72A H 0.8769 0.0092 0.3266 0.161 Uiso 1 1 calc R
H72B H 0.8565 -0.0616 0.3592 0.161 Uiso 1 1 calc R
C73 C 0.92770(19) -0.0847(3) 0.33448(17) 0.0766(12) Uani 1 1 d .
C74 C 0.93804(16) -0.1658(3) 0.35591(19) 0.0692(11) Uani 1 1 d .
C75 C 0.9561(2) -0.1808(3) 0.4162(2) 0.0902(14) Uani 1 1 d .
C76 C 0.9644(2) -0.2568(4) 0.4344(2) 0.1076(17) Uani 1 1 d .
H76A H 0.9760 -0.2669 0.4740 0.129 Uiso 1 1 calc R
C77 C 0.9564(2) -0.3179(3) 0.3974(3) 0.0973(16) Uani 1 1 d .
C78 C 0.93875(19) -0.3034(3) 0.3384(2) 0.0912(14) Uani 1 1 d .
H78A H 0.9324 -0.3449 0.3127 0.109 Uiso 1 1 calc R
C79 C 0.93034(17) -0.2279(3) 0.3169(2) 0.0746(12) Uani 1 1 d .
C80 C 0.91166(18) -0.2141(3) 0.25265(18) 0.0983(15) Uani 1 1 d .
H80A H 0.9088 -0.2628 0.2329 0.148 Uiso 1 1 calc R
H80B H 0.9418 -0.1820 0.2444 0.148 Uiso 1 1 calc R
H80C H 0.8724 -0.1885 0.2395 0.148 Uiso 1 1 calc R
C81 C 0.9659(3) -0.4026(3) 0.4185(3) 0.163(2) Uani 1 1 d .
H81A H 0.9774 -0.4038 0.4600 0.244 Uiso 1 1 calc R
H81B H 0.9979 -0.4257 0.4069 0.244 Uiso 1 1 calc R
H81C H 0.9284 -0.4311 0.4017 0.244 Uiso 1 1 calc R
C82 C 0.9664(3) -0.1174(3) 0.4607(2) 0.143(2) Uani 1 1 d .
H82A H 0.9778 -0.1399 0.4988 0.215 Uiso 1 1 calc R
H82B H 0.9292 -0.0880 0.4535 0.215 Uiso 1 1 calc R
H82C H 0.9987 -0.0838 0.4583 0.215 Uiso 1 1 calc R
C83 C 1.2914(3) -0.1002(5) 0.3309(5) 0.278(6) Uani 1 1 d .
H83A H 1.3145 -0.1087 0.3047 0.334 Uiso 1 1 calc R
H83B H 1.2963 -0.0459 0.3419 0.334 Uiso 1 1 calc R
C84 C 1.3185(4) -0.1412(5) 0.3783(3) 0.232(4) Uani 1 1 d .
H84A H 1.3600 -0.1232 0.3960 0.348 Uiso 1 1 calc R
H84B H 1.3190 -0.1950 0.3683 0.348 Uiso 1 1 calc R
H84C H 1.2964 -0.1350 0.4050 0.348 Uiso 1 1 calc R
C85 C 1.2166(3) -0.0885(4) 0.2392(3) 0.154(2) Uani 1 1 d .
H85A H 1.1759 -0.0655 0.2265 0.185 Uiso 1 1 calc R
H85B H 1.2453 -0.0486 0.2366 0.185 Uiso 1 1 calc R
C86 C 1.2175(3) -0.1478(4) 0.2005(3) 0.159(2) Uani 1 1 d .
H86A H 1.2072 -0.1268 0.1620 0.238 Uiso 1 1 calc R
H86B H 1.1880 -0.1869 0.2011 0.238 Uiso 1 1 calc R
H86C H 1.2578 -0.1704 0.2116 0.238 Uiso 1 1 calc R
C87 C 0.7396(3) 0.2067(5) 0.1840(3) 0.167(3) Uani 1 1 d .
H87A H 0.7526 0.1881 0.1525 0.200 Uiso 1 1 calc R
H87B H 0.6951 0.2039 0.1713 0.200 Uiso 1 1 calc R
C88 C 0.7573(3) 0.2842(5) 0.1950(3) 0.202(3) Uani 1 1 d .
H88A H 0.7397 0.3142 0.1603 0.302 Uiso 1 1 calc R
H88B H 0.8014 0.2879 0.2071 0.302 Uiso 1 1 calc R
H88C H 0.7432 0.3040 0.2251 0.302 Uiso 1 1 calc R
C89 C 0.7309(3) 0.1544(6) 0.2724(4) 0.227(5) Uani 1 1 d .
H89A H 0.6884 0.1426 0.2504 0.272 Uiso 1 1 calc R
H89B H 0.7323 0.2058 0.2890 0.272 Uiso 1 1 calc R
C90 C 0.7538(3) 0.0984(5) 0.3184(4) 0.216(4) Uani 1 1 d .
H90A H 0.7290 0.0997 0.3431 0.324 Uiso 1 1 calc R
H90B H 0.7956 0.1106 0.3407 0.324 Uiso 1 1 calc R
H90C H 0.7520 0.0474 0.3020 0.324 Uiso 1 1 calc R

loop_
_atom_site_aniso_label
_atom_site_aniso_U_11
_atom_site_aniso_U_22
_atom_site_aniso_U_33
_atom_site_aniso_U_23
_atom_site_aniso_U_13
_atom_site_aniso_U_12
Mg1 0.0545(7) 0.0569(8) 0.0493(7) 0.0056(6) 0.0126(6) 0.0107(7)
Mg2 0.0529(7) 0.0506(8) 0.0504(7) 0.0055(6) 0.0133(6) 0.0086(6)
Li1 0.060(4) 0.073(5) 0.081(5) -0.003(4) 0.015(4) 0.006(4)
Li2 0.072(4) 0.102(6) 0.077(5) 0.004(4) 0.034(4) 0.023(4)
O1 0.0540(14) 0.0553(16) 0.0507(14) -0.0024(13) 0.0128(12) 0.0076(13)
O2 0.0475(13) 0.0506(15) 0.0429(13) 0.0016(11) 0.0130(11) 0.0041(12)
O3 0.0694(16) 0.0523(16) 0.0561(15) 0.0077(13) 0.0268(13) 0.0118(14)
O4 0.0551(14) 0.0587(16) 0.0546(15) 0.0120(13) 0.0090(12) -0.0002(13)
O5 0.0649(16) 0.0763(18) 0.0469(15) -0.0061(14) 0.0039(13) 0.0112(14)
O6 0.0599(15) 0.0650(17) 0.0602(15) 0.0193(13) 0.0273(13) 0.0121(14)
O7 0.074(2) 0.103(3) 0.124(3) 0.002(2) 0.029(2) -0.0022(19)
O8 0.084(2) 0.159(3) 0.138(3) -0.030(3) 0.048(2) 0.023(2)
C1 0.047(2) 0.051(3) 0.062(3) -0.003(2) 0.021(2) -0.004(2)
C2 0.050(2) 0.047(2) 0.075(3) -0.005(2) 0.022(2) 0.002(2)
C3 0.072(3) 0.056(3) 0.093(3) -0.012(3) 0.041(3) 0.002(2)
C4 0.080(3) 0.060(3) 0.073(3) -0.008(3) 0.041(2) -0.001(2)
C5 0.073(3) 0.059(3) 0.054(2) -0.005(2) 0.022(2) -0.006(2)
C6 0.051(2) 0.048(2) 0.051(2) -0.003(2) 0.0165(19) -0.007(2)
C7 0.055(2) 0.051(2) 0.040(2) -0.0006(18) 0.0119(18) -0.002(2)
C8 0.046(2) 0.049(2) 0.042(2) 0.0017(19) 0.0113(17) -0.0024(19)
C9 0.062(2) 0.052(2) 0.048(2) -0.0056(19) 0.0154(19) -0.008(2)
C10 0.057(2) 0.063(3) 0.043(2) -0.002(2) 0.0131(18) -0.015(2)
C11 0.060(2) 0.060(3) 0.054(2) -0.001(2) 0.013(2) -0.017(2)
C12 0.052(2) 0.049(2) 0.045(2) -0.0020(19) 0.0063(18) -0.007(2)
C13 0.041(2) 0.047(2) 0.045(2) 0.0035(19) 0.0078(18) 0.0017(19)
C14 0.061(3) 0.056(3) 0.082(3) 0.005(2) 0.018(2) 0.006(2)
C15 0.101(3) 0.052(3) 0.130(4) 0.005(3) 0.021(3) 0.019(3)
C16 0.089(3) 0.097(4) 0.095(3) 0.029(3) 0.031(3) 0.010(3)
C17 0.083(3) 0.076(3) 0.107(3) 0.008(3) -0.006(3) 0.012(3)
C18 0.139(4) 0.083(4) 0.092(4) -0.031(3) 0.060(3) -0.011(3)
C19 0.76(2) 0.085(5) 0.168(7) -0.022(5) 0.248(11) 0.050(9)
C20 0.477(14) 0.311(11) 0.286(10) -0.201(9) 0.333(11) -0.246(11)
C21 0.207(8) 0.59(2) 0.227(9) -0.315(12) -0.028(7) 0.119(11)
C22 0.055(2) 0.069(3) 0.055(2) -0.003(2) 0.0040(19) -0.005(2)
C23 0.076(3) 0.091(3) 0.051(2) -0.002(2) 0.022(2) -0.027(3)
C24 0.076(3) 0.247(7) 0.092(3) -0.015(4) 0.040(3) -0.049(4)
C25 0.102(3) 0.096(3) 0.060(2) -0.010(3) 0.037(2) -0.018(3)
C26 0.222(6) 0.085(4) 0.066(3) 0.005(3) 0.057(3) -0.036(4)
C27 0.061(3) 0.058(3) 0.051(2) -0.009(2) 0.012(2) -0.014(2)
C28 0.073(4) 0.337(9) 0.198(6) -0.200(6) 0.026(4) -0.061(5)
C29 0.227(7) 0.093(4) 0.156(5) -0.058(4) -0.057(5) 0.055(5)
C30 0.414(11) 0.218(7) 0.073(4) -0.075(4) 0.090(5) -0.219(7)
C31 0.051(2) 0.053(3) 0.051(2) 0.002(2) 0.0097(19) 0.014(2)
C32 0.056(2) 0.056(3) 0.052(2) -0.007(2) 0.0064(19) 0.009(2)
C33 0.098(3) 0.050(3) 0.077(3) -0.013(2) 0.009(3) -0.001(3)
C34 0.111(4) 0.051(3) 0.069(3) 0.002(2) 0.009(3) -0.008(3)
C35 0.090(3) 0.050(3) 0.056(2) 0.002(2) 0.006(2) -0.015(2)
C36 0.049(2) 0.048(2) 0.050(2) 0.003(2) 0.0070(18) 0.000(2)
C37 0.044(2) 0.054(2) 0.044(2) 0.0024(18) 0.0122(17) -0.0014(19)
C38 0.046(2) 0.046(2) 0.044(2) 0.0006(18) 0.0074(18) 0.0014(19)
C39 0.061(3) 0.053(2) 0.061(2) 0.010(2) 0.017(2) 0.002(2)
C40 0.049(2) 0.065(3) 0.065(3) 0.006(2) 0.009(2) 0.003(2)
C41 0.046(2) 0.068(3) 0.072(3) 0.008(2) 0.004(2) -0.004(2)
C42 0.045(2) 0.061(3) 0.062(2) 0.004(2) 0.010(2) -0.003(2)
C43 0.051(2) 0.051(2) 0.052(2) 0.004(2) 0.015(2) 0.009(2)
C44 0.090(3) 0.077(3) 0.058(3) -0.009(2) 0.022(2) 0.011(3)
C45 0.148(4) 0.119(4) 0.091(3) -0.021(3) 0.068(3) -0.010(4)
C46 0.148(4) 0.146(5) 0.056(3) -0.002(3) 0.003(3) 0.067(4)
C47 0.162(5) 0.111(4) 0.071(3) -0.036(3) 0.029(3) -0.002(4)
C48 0.344(12) 0.043(4) 0.085(4) 0.000(3) 0.020(6) -0.030(5)
C49 0.383(12) 0.094(5) 0.161(7) 0.049(5) 0.040(8) -0.007(6)
C50 0.67(3) 0.060(5) 0.412(16) 0.054(7) 0.334(18) 0.028(9)
C51 0.353(16) 0.349(18) 0.305(16) 0.195(14) -0.106(14) -0.284(17)
C51' 0.072(12) 0.025(10) 0.082(13) 0.051(10) 0.021(11) 0.042(10)
C52 0.062(2) 0.084(3) 0.059(2) 0.002(2) 0.021(2) -0.004(2)
C53 0.067(3) 0.094(4) 0.077(3) 0.036(3) 0.000(3) 0.005(3)
C54 0.134(6) 0.437(15) 0.213(9) 0.247(11) 0.015(6) 0.037(8)
C55 0.224(15) 0.142(10) 0.068(7) 0.022(7) -0.030(8) 0.024(12)
C55' 0.048(8) 0.111(14) 0.138(16) 0.061(12) -0.032(9) 0.009(9)
C56 0.182(15) 0.27(2) 0.161(13) 0.109(17) 0.079(14) 0.199(17)
C56' 0.24(3) 0.051(9) 0.125(15) 0.039(9) 0.000(17) 0.036(12)
C57 0.054(3) 0.067(3) 0.081(3) 0.012(2) 0.010(2) -0.011(2)
C58 0.061(3) 0.095(4) 0.138(4) 0.024(3) 0.002(3) -0.027(3)
C59 0.079(3) 0.057(3) 0.128(4) 0.008(3) 0.015(3) -0.009(3)
C60 0.129(4) 0.122(4) 0.107(4) 0.012(3) 0.055(3) -0.037(3)
C61 0.132(4) 0.134(5) 0.079(3) -0.012(3) 0.021(3) 0.065(4)
C62 0.083(3) 0.069(3) 0.054(3) 0.001(2) 0.013(2) 0.022(3)
C63 0.080(3) 0.066(3) 0.049(2) -0.004(2) 0.000(2) 0.016(3)
C64 0.079(3) 0.074(3) 0.061(3) 0.008(2) 0.005(2) 0.006(3)
C65 0.097(4) 0.075(3) 0.090(3) 0.018(3) 0.006(3) 0.005(3)
C66 0.088(4) 0.078(4) 0.083(3) 0.004(3) -0.002(3) 0.021(3)
C67 0.085(3) 0.090(4) 0.097(4) 0.002(3) -0.013(3) -0.003(3)
C68 0.102(4) 0.061(3) 0.076(3) -0.001(3) -0.011(3) 0.003(3)
C69 0.151(5) 0.073(4) 0.169(5) 0.020(4) -0.024(4) -0.018(4)
C70 0.102(4) 0.133(5) 0.146(5) 0.032(4) -0.016(3) 0.031(4)
C71 0.100(4) 0.116(4) 0.115(4) 0.036(3) 0.019(3) -0.013(3)
C72 0.133(4) 0.141(5) 0.177(5) 0.081(4) 0.117(4) 0.070(4)
C73 0.080(3) 0.080(3) 0.083(3) 0.026(3) 0.045(3) 0.022(3)
C74 0.059(3) 0.079(3) 0.079(3) 0.026(3) 0.036(2) 0.010(3)
C75 0.101(3) 0.099(4) 0.084(4) 0.037(3) 0.049(3) 0.018(3)
C76 0.134(4) 0.101(4) 0.100(4) 0.038(4) 0.056(4) 0.013(4)
C77 0.093(4) 0.088(4) 0.127(5) 0.037(4) 0.058(4) 0.009(3)
C78 0.081(3) 0.082(4) 0.122(4) 0.001(3) 0.048(3) -0.013(3)
C79 0.056(3) 0.089(4) 0.081(3) 0.011(3) 0.027(2) -0.003(3)
C80 0.088(3) 0.117(4) 0.084(3) 0.002(3) 0.021(3) -0.027(3)
C81 0.203(6) 0.095(4) 0.215(7) 0.066(4) 0.101(5) 0.018(4)
C82 0.230(6) 0.132(5) 0.087(4) 0.006(4) 0.080(4) 0.015(5)
C83 0.101(6) 0.267(11) 0.403(15) 0.115(10) -0.004(8) -0.001(6)
C84 0.202(8) 0.279(11) 0.174(8) -0.017(7) 0.006(6) 0.055(8)
C85 0.209(7) 0.131(6) 0.158(7) 0.028(5) 0.110(6) 0.005(5)
C86 0.160(5) 0.163(6) 0.154(6) 0.011(5) 0.054(5) 0.039(5)
C87 0.131(5) 0.192(8) 0.159(6) -0.031(7) 0.025(5) 0.068(6)
C88 0.206(8) 0.176(8) 0.205(8) -0.034(7) 0.044(6) 0.017(7)
C89 0.107(5) 0.372(15) 0.217(9) -0.114(9) 0.076(6) 0.049(7)
C90 0.130(6) 0.270(10) 0.268(10) 0.086(8) 0.093(6) 0.021(6)

loop_
_atom_type_symbol
_atom_type_description
_atom_type_scat_dispersion_real
_atom_type_scat_dispersion_imag
_atom_type_scat_source
C C 0.0033 0.0016 'International Tables Vol C Tables 4.2.6.8 and 6.1.1.4'
H H 0.0000 0.0000 'International Tables Vol C Tables 4.2.6.8 and 6.1.1.4'
Li Li -0.0003 0.0001 'International Tables Vol C Tables 4.2.6.8 and 6.1.1.4'
O O 0.0106 0.0060 'International Tables Vol C Tables 4.2.6.8 and 6.1.1.4'
Mg Mg 0.0486 0.0363 'International Tables Vol C Tables 4.2.6.8 and 6.1.1.4'

loop_
_geom_angle_atom_site_label_1
_geom_angle_atom_site_label_2
_geom_angle_atom_site_label_3
_geom_angle
O5 Mg1 O1 87.69(10)
O5 Mg1 O6 127.45(12)
O1 Mg1 O6 133.58(11)
O5 Mg1 O2 115.75(11)
O1 Mg1 O2 111.30(10)
O6 Mg1 O2 82.30(10)
O3 Mg2 O4 91.19(10)
O3 Mg2 O2 119.36(11)
O4 Mg2 O2 134.24(10)
O3 Mg2 O6 123.12(11)
O4 Mg2 O6 110.72(11)
O2 Mg2 O6 81.77(10)
O5 Li1 O7 133.5(4)
O5 Li1 O1 88.0(3)
O7 Li1 O1 126.0(4)
O8 Li2 O3 129.7(4)
O8 Li2 O4 141.7(4)
O3 Li2 O4 88.6(3)
O8 Li2 C87 31.2(2)
O3 Li2 C87 127.7(4)
O4 Li2 C87 129.5(3)
C1 O1 Mg1 144.1(2)
C1 O1 Li1 123.7(3)
Mg1 O1 Li1 87.3(2)
C13 O2 Mg2 132.46(18)
C13 O2 Mg1 120.06(19)
Mg2 O2 Mg1 97.19(10)
C31 O3 Li2 106.2(3)
C31 O3 Mg2 132.2(2)
Li2 O3 Mg2 89.9(2)
C43 O4 Mg2 136.1(2)
C43 O4 Li2 84.2(3)
Mg2 O4 Li2 85.5(2)
C62 O5 Li1 137.9(3)
C62 O5 Mg1 131.4(2)
Li1 O5 Mg1 90.4(2)
C73 O6 Mg1 136.6(2)
C73 O6 Mg2 125.1(2)
Mg1 O6 Mg2 98.27(11)
C83 O7 C85 112.9(6)
C83 O7 Li1 131.5(6)
C85 O7 Li1 114.6(4)
C89 O8 C87 112.1(5)
C89 O8 Li2 139.5(5)
C87 O8 Li2 108.4(4)
O1 C1 C6 120.2(3)
O1 C1 C2 121.3(3)
C6 C1 C2 118.4(3)
C3 C2 C1 118.0(4)
C3 C2 C14 119.7(3)
C1 C2 C14 122.0(3)
C4 C3 C2 123.9(4)
C4 C3 H3A 118.0
C2 C3 H3A 118.0
C5 C4 C3 116.1(4)
C5 C4 C18 121.9(4)
C3 C4 C18 121.9(4)
C6 C5 C4 122.9(4)
C6 C5 H5A 118.5
C4 C5 H5A 118.5
C5 C6 C1 120.1(3)
C5 C6 C7 120.9(3)
C1 C6 C7 119.1(3)
C6 C7 C8 112.6(3)
C6 C7 C22 114.3(3)
C8 C7 C22 109.8(3)
C6 C7 H7A 106.6
C8 C7 H7A 106.6
C22 C7 H7A 106.6
C9 C8 C13 120.3(3)
C9 C8 C7 117.7(3)
C13 C8 C7 122.0(3)
C10 C9 C8 122.0(3)
C10 C9 H9A 119.0
C8 C9 H9A 119.0
C9 C10 C11 116.0(3)
C9 C10 C23 123.1(3)
C11 C10 C23 120.9(3)
C10 C11 C12 124.9(3)
C10 C11 H11A 117.6
C12 C11 H11A 117.6
C11 C12 C13 117.2(3)
C11 C12 C27 117.0(3)
C13 C12 C27 125.8(3)
O2 C13 C8 117.4(3)
O2 C13 C12 123.3(3)
C8 C13 C12 119.3(3)
C16 C14 C17 108.6(3)
C16 C14 C15 107.5(3)
C17 C14 C15 106.6(3)
C16 C14 C2 108.9(3)
C17 C14 C2 113.4(3)
C15 C14 C2 111.7(3)
C14 C15 H15A 109.5
C14 C15 H15B 109.5
H15A C15 H15B 109.5
C14 C15 H15C 109.5
H15A C15 H15C 109.5
H15B C15 H15C 109.5
C14 C16 H16A 109.5
C14 C16 H16B 109.5
H16A C16 H16B 109.5
C14 C16 H16C 109.5
H16A C16 H16C 109.5
H16B C16 H16C 109.5
C14 C17 H17A 109.5
C14 C17 H17B 109.5
H17A C17 H17B 109.5
C14 C17 H17C 109.5
H17A C17 H17C 109.5
H17B C17 H17C 109.5
C19 C18 C21 104.9(6)
C19 C18 C20 106.8(6)
C21 C18 C20 107.6(7)
C19 C18 C4 114.6(5)
C21 C18 C4 112.6(5)
C20 C18 C4 109.9(4)
C18 C19 H19A 109.5
C18 C19 H19B 109.5
H19A C19 H19B 109.5
C18 C19 H19C 109.5
H19A C19 H19C 109.5
H19B C19 H19C 109.5
C18 C20 H20A 109.5
C18 C20 H20B 109.5
H20A C20 H20B 109.5
C18 C20 H20C 109.5
H20A C20 H20C 109.5
H20B C20 H20C 109.5
C18 C21 H21A 109.5
C18 C21 H21B 109.5
H21A C21 H21B 109.5
C18 C21 H21C 109.5
H21A C21 H21C 109.5
H21B C21 H21C 109.5
C7 C22 H22A 109.5
C7 C22 H22B 109.5
H22A C22 H22B 109.5
C7 C22 H22C 109.5
H22A C22 H22C 109.5
H22B C22 H22C 109.5
C25 C23 C24 108.0(4)
C25 C23 C26 108.4(3)
C24 C23 C26 109.7(4)
C25 C23 C10 112.7(3)
C24 C23 C10 110.1(3)
C26 C23 C10 107.9(3)
C23 C24 H24A 109.5
C23 C24 H24B 109.5
H24A C24 H24B 109.5
C23 C24 H24C 109.5
H24A C24 H24C 109.5
H24B C24 H24C 109.5
C23 C25 H25A 109.5
C23 C25 H25B 109.5
H25A C25 H25B 109.5
C23 C25 H25C 109.5
H25A C25 H25C 109.5
H25B C25 H25C 109.5
C23 C26 H26A 109.5
C23 C26 H26B 109.5
H26A C26 H26B 109.5
C23 C26 H26C 109.5
H26A C26 H26C 109.5
H26B C26 H26C 109.5
C29 C27 C28 109.2(4)
C29 C27 C30 105.8(5)
C28 C27 C30 104.7(4)
C29 C27 C12 111.5(3)
C28 C27 C12 110.8(3)
C30 C27 C12 114.4(3)
C27 C28 H28A 109.5
C27 C28 H28B 109.5
H28A C28 H28B 109.5
C27 C28 H28C 109.5
H28A C28 H28C 109.5
H28B C28 H28C 109.5
C27 C29 H29A 109.5
C27 C29 H29B 109.5
H29A C29 H29B 109.5
C27 C29 H29C 109.5
H29A C29 H29C 109.5
H29B C29 H29C 109.5
C27 C30 H30A 109.5
C27 C30 H30B 109.5
H30A C30 H30B 109.5
C27 C30 H30C 109.5
H30A C30 H30C 109.5
H30B C30 H30C 109.5
O3 C31 C36 119.8(3)
O3 C31 C32 121.5(3)
C36 C31 C32 118.7(4)
C33 C32 C31 118.1(3)
C33 C32 C44 120.5(4)
C31 C32 C44 121.4(4)
C32 C33 C34 123.9(4)
C32 C33 H33A 118.0
C34 C33 H33A 118.0
C35 C34 C33 116.4(4)
C35 C34 C48 121.6(4)
C33 C34 C48 122.0(4)
C34 C35 C36 123.2(4)
C34 C35 H35A 118.4
C36 C35 H35A 118.4
C35 C36 C31 119.6(4)
C35 C36 C37 119.8(3)
C31 C36 C37 120.6(3)
C36 C37 C38 112.7(3)
C36 C37 C52 113.9(3)
C38 C37 C52 111.2(3)
C36 C37 H37A 106.1
C38 C37 H37A 106.1
C52 C37 H37A 106.1
C39 C38 C43 119.6(3)
C39 C38 C37 118.3(3)
C43 C38 C37 122.0(3)
C38 C39 C40 123.0(3)
C38 C39 H39A 118.5
C40 C39 H39A 118.5
C41 C40 C39 115.8(3)
C41 C40 C53 121.6(4)
C39 C40 C53 122.6(4)
C42 C41 C40 124.9(3)
C42 C41 H41A 117.6
C40 C41 H41A 117.6
C41 C42 C43 117.9(3)
C41 C42 C57 120.2(3)
C43 C42 C57 121.8(3)
O4 C43 C38 120.3(3)
O4 C43 C42 121.0(3)
C38 C43 C42 118.6(3)
C46 C44 C45 109.9(4)
C46 C44 C32 110.5(3)
C45 C44 C32 110.7(3)
C46 C44 C47 106.9(3)
C45 C44 C47 106.5(4)
C32 C44 C47 112.3(4)
C44 C45 H45A 109.5
C44 C45 H45B 109.5
H45A C45 H45B 109.5
C44 C45 H45C 109.5
H45A C45 H45C 109.5
H45B C45 H45C 109.5
C44 C46 H46A 109.5
C44 C46 H46B 109.5
H46A C46 H46B 109.5
C44 C46 H46C 109.5
H46A C46 H46C 109.5
H46B C46 H46C 109.5
C44 C47 H47A 109.5
C44 C47 H47B 109.5
H47A C47 H47B 109.5
C44 C47 H47C 109.5
H47A C47 H47C 109.5
H47B C47 H47C 109.5
C49 C48 C50 121.7(7)
C49 C48 C51 97.3(9)
C50 C48 C51 94.5(8)
C49 C48 C34 116.9(5)
C50 C48 C34 111.6(6)
C51 C48 C34 110.1(7)
C49 C48 C51' 74.3(7)
C50 C48 C51' 69.9(9)
C51 C48 C51' 152.8(8)
C34 C48 C51' 96.5(7)
C48 C49 H49A 109.5
C48 C49 H49B 109.5
H49A C49 H49B 109.5
C48 C49 H49C 109.5
H49A C49 H49C 109.5
H49B C49 H49C 109.5
C48 C50 H50A 109.5
C48 C50 H50B 109.5
H50A C50 H50B 109.5
C48 C50 H50C 109.5
H50A C50 H50C 109.5
H50B C50 H50C 109.5
C48 C51 H51A 109.5
C48 C51 H51B 109.5
H51A C51 H51B 109.5
C48 C51 H51C 109.5
H51A C51 H51C 109.5
H51B C51 H51C 109.5
C48 C51' H51D 109.5
C48 C51' H51E 109.5
H51D C51' H51E 109.5
C48 C51' H51F 109.5
H51D C51' H51F 109.5
H51E C51' H51F 109.5
C37 C52 H52A 109.5
C37 C52 H52B 109.5
H52A C52 H52B 109.5
C37 C52 H52C 109.5
H52A C52 H52C 109.5
H52B C52 H52C 109.5
C54 C53 C56 123.2(8)
C54 C53 C56' 78.6(9)
C56 C53 C56' 51.6(9)
C54 C53 C40 111.8(4)
C56 C53 C40 109.8(6)
C56' C53 C40 109.6(8)
C54 C53 C55' 125.0(8)
C56 C53 C55' 66.6(8)
C56' C53 C55' 113.1(11)
C40 C53 C55' 113.1(6)
C54 C53 C55 85.5(7)
C56 C53 C55 115.0(9)
C56' C53 C55 141.2(8)
C40 C53 C55 109.1(5)
C55' C53 C55 50.9(7)
C53 C54 C55 49.5(4)
C53 C54 H54A 109.5
C55 C54 H54A 88.9
C53 C54 H54B 109.5
C55 C54 H54B 75.4
H54A C54 H54B 109.5
C53 C54 H54C 109.5
C55 C54 H54C 157.1
H54A C54 H54C 109.5
H54B C54 H54C 109.5
C53 C55 C54 45.0(4)
C53 C55 H55A 109.5
C54 C55 H55A 88.1
C53 C55 H55B 109.5
C54 C55 H55B 154.0
H55A C55 H55B 109.5
C53 C55 H55C 109.5
C54 C55 H55C 80.9
H55A C55 H55C 109.5
H55B C55 H55C 109.5
C53 C55' H55D 109.5
C53 C55' H55E 109.5
H55D C55' H55E 109.5
C53 C55' H55F 109.5
H55D C55' H55F 109.5
H55E C55' H55F 109.5
C53 C56 H56A 109.5
C53 C56 H56B 109.5
H56A C56 H56B 109.5
C53 C56 H56C 109.5
H56A C56 H56C 109.5
H56B C56 H56C 109.5
C53 C56' H56D 109.5
C53 C56' H56E 109.5
H56D C56' H56E 109.5
C53 C56' H56F 109.5
H56D C56' H56F 109.5
H56E C56' H56F 109.5
C60 C57 C42 110.7(3)
C60 C57 C58 108.0(3)
C42 C57 C58 112.9(3)
C60 C57 C59 109.3(3)
C42 C57 C59 109.4(3)
C58 C57 C59 106.4(3)
C57 C58 H58A 109.5
C57 C58 H58B 109.5
H58A C58 H58B 109.5
C57 C58 H58C 109.5
H58A C58 H58C 109.5
H58B C58 H58C 109.5
C57 C59 H59A 109.5
C57 C59 H59B 109.5
H59A C59 H59B 109.5
C57 C59 H59C 109.5
H59A C59 H59C 109.5
H59B C59 H59C 109.5
C57 C60 H60A 109.5
C57 C60 H60B 109.5
H60A C60 H60B 109.5
C57 C60 H60C 109.5
H60A C60 H60C 109.5
H60B C60 H60C 109.5
C62 C61 H61A 120.0
C62 C61 H61B 120.0
H61A C61 H61B 120.0
C61 C62 O5 123.0(4)
C61 C62 C63 122.2(4)
O5 C62 C63 114.9(3)
C68 C63 C64 119.8(4)
C68 C63 C62 120.3(4)
C64 C63 C62 119.8(4)
C65 C64 C63 118.5(4)
C65 C64 C71 119.4(4)
C63 C64 C71 122.0(4)
C66 C65 C64 123.0(4)
C66 C65 H65A 118.5
C64 C65 H65A 118.5
C65 C66 C67 118.2(4)
C65 C66 C70 122.0(5)
C67 C66 C70 119.9(5)
C66 C67 C68 120.8(4)
C66 C67 H67A 119.6
C68 C67 H67A 119.6
C63 C68 C67 119.6(4)
C63 C68 C69 121.9(4)
C67 C68 C69 118.4(5)
C68 C69 H69A 109.5
C68 C69 H69B 109.5
H69A C69 H69B 109.5
C68 C69 H69C 109.5
H69A C69 H69C 109.5
H69B C69 H69C 109.5
C66 C70 H70A 109.5
C66 C70 H70B 109.5
H70A C70 H70B 109.5
C66 C70 H70C 109.5
H70A C70 H70C 109.5
H70B C70 H70C 109.5
C64 C71 H71A 109.5
C64 C71 H71B 109.5
H71A C71 H71B 109.5
C64 C71 H71C 109.5
H71A C71 H71C 109.5
H71B C71 H71C 109.5
C73 C72 H72A 120.0
C73 C72 H72B 120.0
H72A C72 H72B 120.0
C72 C73 O6 120.9(4)
C72 C73 C74 121.9(4)
O6 C73 C74 117.2(4)
C79 C74 C75 119.7(4)
C79 C74 C73 120.6(4)
C75 C74 C73 119.8(5)
C76 C75 C74 118.1(5)
C76 C75 C82 119.0(5)
C74 C75 C82 122.8(5)
C77 C76 C75 123.2(5)
C77 C76 H76A 118.4
C75 C76 H76A 118.4
C76 C77 C78 118.7(5)
C76 C77 C81 122.6(6)
C78 C77 C81 118.7(6)
C77 C78 C79 121.2(5)
C77 C78 H78A 119.4
C79 C78 H78A 119.4
C78 C79 C74 119.0(4)
C78 C79 C80 119.9(5)
C74 C79 C80 121.1(4)
C79 C80 H80A 109.5
C79 C80 H80B 109.5
H80A C80 H80B 109.5
C79 C80 H80C 109.5
H80A C80 H80C 109.5
H80B C80 H80C 109.5
C77 C81 H81A 109.5
C77 C81 H81B 109.5
H81A C81 H81B 109.5
C77 C81 H81C 109.5
H81A C81 H81C 109.5
H81B C81 H81C 109.5
C75 C82 H82A 109.5
C75 C82 H82B 109.5
H82A C82 H82B 109.5
C75 C82 H82C 109.5
H82A C82 H82C 109.5
H82B C82 H82C 109.5
C84 C83 O7 121.1(9)
C84 C83 H83A 107.1
O7 C83 H83A 107.1
C84 C83 H83B 107.1
O7 C83 H83B 107.1
H83A C83 H83B 106.8
C83 C84 H84A 109.5
C83 C84 H84B 109.5
H84A C84 H84B 109.5
C83 C84 H84C 109.5
H84A C84 H84C 109.5
H84B C84 H84C 109.5
C86 C85 O7 116.3(6)
C86 C85 H85A 108.2
O7 C85 H85A 108.2
C86 C85 H85B 108.2
O7 C85 H85B 108.2
H85A C85 H85B 107.4
C85 C86 H86A 109.5
C85 C86 H86B 109.5
H86A C86 H86B 109.5
C85 C86 H86C 109.5
H86A C86 H86C 109.5
H86B C86 H86C 109.5
C88 C87 O8 114.2(6)
C88 C87 Li2 111.8(5)
O8 C87 Li2 40.4(3)
C88 C87 H87A 108.7
O8 C87 H87A 108.7
Li2 C87 H87A 72.0
C88 C87 H87B 108.7
O8 C87 H87B 108.7
Li2 C87 H87B 137.1
H87A C87 H87B 107.6
C87 C88 H88A 109.5
C87 C88 H88B 109.5
H88A C88 H88B 109.5
C87 C88 H88C 109.5
H88A C88 H88C 109.5
H88B C88 H88C 109.5
O8 C89 C90 110.7(7)
O8 C89 H89A 109.5
C90 C89 H89A 109.5
O8 C89 H89B 109.5
C90 C89 H89B 109.5
H89A C89 H89B 108.1
C89 C90 H90A 109.5
C89 C90 H90B 109.5
H90A C90 H90B 109.5
C89 C90 H90C 109.5
H90A C90 H90C 109.5
H90B C90 H90C 109.5

loop_
_geom_bond_atom_site_label_1
_geom_bond_atom_site_label_2
_geom_bond_distance
Mg1 O5 1.913(2)
Mg1 O1 1.925(2)
Mg1 O6 1.946(2)
Mg1 O2 1.982(2)
Mg2 O3 1.929(2)
Mg2 O4 1.948(2)
Mg2 O2 1.973(2)
Mg2 O6 1.977(2)
Li1 O5 1.864(7)
Li1 O7 1.925(7)
Li1 O1 1.960(6)
Li2 O8 1.901(7)
Li2 O3 1.915(7)
Li2 O4 2.049(7)
Li2 C87 2.782(9)
O1 C1 1.349(4)
O2 C13 1.375(3)
O3 C31 1.355(4)
O4 C43 1.350(3)
O5 C62 1.346(4)
O6 C73 1.358(4)
O7 C83 1.339(7)
O7 C85 1.466(6)
O8 C89 1.387(7)
O8 C87 1.518(7)
C1 C6 1.412(4)
C1 C2 1.420(4)
C2 C3 1.398(5)
C2 C14 1.547(5)
C3 C4 1.392(5)
C3 H3A 0.9300
C4 C5 1.388(5)
C4 C18 1.521(5)
C5 C6 1.381(4)
C5 H5A 0.9300
C6 C7 1.516(4)
C7 C8 1.529(4)
C7 C22 1.536(4)
C7 H7A 0.9800
C8 C9 1.390(4)
C8 C13 1.402(4)
C9 C10 1.382(4)
C9 H9A 0.9300
C10 C11 1.390(4)
C10 C23 1.534(5)
C11 C12 1.390(4)
C11 H11A 0.9300
C12 C13 1.406(4)
C12 C27 1.538(4)
C14 C16 1.526(5)
C14 C17 1.535(5)
C14 C15 1.539(5)
C15 H15A 0.9600
C15 H15B 0.9600
C15 H15C 0.9600
C16 H16A 0.9600
C16 H16B 0.9600
C16 H16C 0.9600
C17 H17A 0.9600
C17 H17B 0.9600
C17 H17C 0.9600
C18 C19 1.426(7)
C18 C21 1.429(7)
C18 C20 1.430(7)
C19 H19A 0.9600
C19 H19B 0.9600
C19 H19C 0.9600
C20 H20A 0.9600
C20 H20B 0.9600
C20 H20C 0.9600
C21 H21A 0.9600
C21 H21B 0.9600
C21 H21C 0.9600
C22 H22A 0.9600
C22 H22B 0.9600
C22 H22C 0.9600
C23 C25 1.524(5)
C23 C24 1.528(5)
C23 C26 1.532(5)
C24 H24A 0.9600
C24 H24B 0.9600
C24 H24C 0.9600
C25 H25A 0.9600
C25 H25B 0.9600
C25 H25C 0.9600
C26 H26A 0.9600
C26 H26B 0.9600
C26 H26C 0.9600
C27 C29 1.472(5)
C27 C28 1.480(5)
C27 C30 1.501(6)
C28 H28A 0.9600
C28 H28B 0.9600
C28 H28C 0.9600
C29 H29A 0.9600
C29 H29B 0.9600
C29 H29C 0.9600
C30 H30A 0.9600
C30 H30B 0.9600
C30 H30C 0.9600
C31 C36 1.413(4)
C31 C32 1.419(4)
C32 C33 1.376(5)
C32 C44 1.534(5)
C33 C34 1.399(5)
C33 H33A 0.9300
C34 C35 1.368(5)
C34 C48 1.524(6)
C35 C36 1.378(4)
C35 H35A 0.9300
C36 C37 1.530(4)
C37 C38 1.532(4)
C37 C52 1.535(4)
C37 H37A 0.9800
C38 C39 1.384(4)
C38 C43 1.415(4)
C39 C40 1.392(4)
C39 H39A 0.9300
C40 C41 1.385(4)
C40 C53 1.533(5)
C41 C42 1.380(4)
C41 H41A 0.9300
C42 C43 1.427(4)
C42 C57 1.528(5)
C44 C46 1.530(5)
C44 C45 1.531(5)
C44 C47 1.543(5)
C45 H45A 0.9600
C45 H45B 0.9600
C45 H45C 0.9600
C46 H46A 0.9600
C46 H46B 0.9600
C46 H46C 0.9600
C47 H47A 0.9600
C47 H47B 0.9600
C47 H47C 0.9600
C48 C49 1.401(7)
C48 C50 1.465(9)
C48 C51 1.520(11)
C48 C51' 1.897(18)
C49 H49A 0.9600
C49 H49B 0.9600
C49 H49C 0.9600
C50 H50A 0.9600
C50 H50B 0.9600
C50 H50C 0.9600
C51 H51A 0.9600
C51 H51B 0.9600
C51 H51C 0.9600
C51' H51D 0.9600
C51' H51E 0.9600
C51' H51F 0.9600
C52 H52A 0.9600
C52 H52B 0.9600
C52 H52C 0.9600
C53 C54 1.460(7)
C53 C56 1.470(12)
C53 C56' 1.508(17)
C53 C55' 1.494(13)
C53 C55 1.570(11)
C54 C55 2.058(15)
C54 H54A 0.9600
C54 H54B 0.9600
C54 H54C 0.9600
C55 H55A 0.9600
C55 H55B 0.9600
C55 H55C 0.9600
C55' H55D 0.9600
C55' H55E 0.9600
C55' H55F 0.9600
C56 H56A 0.9600
C56 H56B 0.9600
C56 H56C 0.9600
C56' H56D 0.9600
C56' H56E 0.9600
C56' H56F 0.9600
C57 C60 1.527(5)
C57 C58 1.536(4)
C57 C59 1.540(5)
C58 H58A 0.9600
C58 H58B 0.9600
C58 H58C 0.9600
C59 H59A 0.9600
C59 H59B 0.9600
C59 H59C 0.9600
C60 H60A 0.9600
C60 H60B 0.9600
C60 H60C 0.9600
C61 C62 1.321(5)
C61 H61A 0.9300
C61 H61B 0.9300
C62 C63 1.484(5)
C63 C68 1.387(5)
C63 C64 1.393(5)
C64 C65 1.381(5)
C64 C71 1.505(5)
C65 C66 1.369(5)
C65 H65A 0.9300
C66 C67 1.378(6)
C66 C70 1.534(5)
C67 C68 1.399(5)
C67 H67A 0.9300
C68 C69 1.518(5)
C69 H69A 0.9600
C69 H69B 0.9600
C69 H69C 0.9600
C70 H70A 0.9600
C70 H70B 0.9600
C70 H70C 0.9600
C71 H71A 0.9600
C71 H71B 0.9600
C71 H71C 0.9600
C72 C73 1.333(5)
C72 H72A 0.9300
C72 H72B 0.9300
C73 C74 1.484(5)
C74 C79 1.405(5)
C74 C75 1.416(5)
C75 C76 1.376(6)
C75 C82 1.504(6)
C76 C77 1.361(6)
C76 H76A 0.9300
C77 C78 1.384(6)
C77 C81 1.539(6)
C78 C79 1.392(5)
C78 H78A 0.9300
C79 C80 1.503(5)
C80 H80A 0.9600
C80 H80B 0.9600
C80 H80C 0.9600
C81 H81A 0.9600
C81 H81B 0.9600
C81 H81C 0.9600
C82 H82A 0.9600
C82 H82B 0.9600
C82 H82C 0.9600
C83 C84 1.324(9)
C83 H83A 0.9700
C83 H83B 0.9700
C84 H84A 0.9600
C84 H84B 0.9600
C84 H84C 0.9600
C85 C86 1.396(7)
C85 H85A 0.9700
C85 H85B 0.9700
C86 H86A 0.9600
C86 H86B 0.9600
C86 H86C 0.9600
C87 C88 1.397(7)
C87 H87A 0.9700
C87 H87B 0.9700
C88 H88A 0.9600
C88 H88B 0.9600
C88 H88C 0.9600
C89 C90 1.441(9)
C89 H89A 0.9700
C89 H89B 0.9700
C90 H90A 0.9600
C90 H90B 0.9600
C90 H90C 0.9600
